data_2215889
loop_
_publ_author_name
'Lu Lu'
'Jun Wang'
'Bao-zhong, Zhao'
'Feng-Chun Zeng'

_publ_section_title
<i>catena</i>-Poly[[diaquazinc(II)]-\m-2,2'-bipyridine-3,3'-dicarboxyato-\k^4^<i>N</i>,<i>N</i>':<i>O</i>,<i>O</i>']
_journal_coeditor_code DN2251
_journal_issue 11
_journal_name_full 'Acta Crystallographica Section E'
_journal_page_first m2857
_journal_page_last m2857
_journal_paper_doi 10.1107/S1600536807053305
_journal_volume 63
_journal_year 2007
_chemical_formula_iupac '[Zn (C12 H6 N2 O4) (H2 O)2]'
_chemical_formula_moiety 'C12 H10 N2 O6 Zn'
_chemical_formula_sum 'C12 H10 N2 O6 Zn'
_chemical_formula_weight 343.59
_chemical_name_systematic
;
catena-Poly[[diaquazinc(II)]-\m-2,2'-bipyridine-3,3'-dicarboxyato-
\k^4^N,N':O,O']
;
_space_group_IT_number 15
_symmetry_cell_setting monoclinic
_symmetry_space_group_name_Hall '-C 2yc'
_symmetry_space_group_name_H-M 'C 1 2/c 1'
_atom_sites_solution_hydrogens geom
_atom_sites_solution_primary direct
_atom_sites_solution_secondary difmap
_audit_creation_method SHELXL-97
_cell_angle_alpha 90.00
_cell_angle_beta 100.519(2)
_cell_angle_gamma 90.00
_cell_formula_units_Z 4
_cell_length_a 11.3254(15)
_cell_length_b 7.8829(10)
_cell_length_c 13.1264(17)
_cell_measurement_reflns_used 1044
_cell_measurement_temperature 298(2)
_cell_measurement_theta_max 25.19
_cell_measurement_theta_min 3.16
_cell_volume 1152.2(3)
_computing_cell_refinement 'SAINT (Bruker, 2004)'
_computing_data_collection 'APEX2 (Bruker, 2004)'
_computing_data_reduction 'SAINT (Bruker, 2004)'
_computing_molecular_graphics
;
ORTEPIII (Burnett & Johnson, 1996) and ORTEP-3 for Windows (Farrugia,
1997)
;
_computing_publication_material 'SHELXTL (Bruker, 2004)'
_computing_structure_refinement 'SHELXL97 (Sheldrick, 1997)'
_computing_structure_solution 'SHELXS97 (Sheldrick, 1997)'
_diffrn_ambient_temperature 298(2)
_diffrn_detector_area_resol_mean 0
_diffrn_measured_fraction_theta_full 1.000
_diffrn_measured_fraction_theta_max 1.000
_diffrn_measurement_device_type 'Bruker APEXII area-detector'
_diffrn_measurement_method '\f and \w'
_diffrn_radiation_monochromator graphite
_diffrn_radiation_source 'fine-focus sealed tube'
_diffrn_radiation_type MoK\a
_diffrn_radiation_wavelength 0.71073
_diffrn_reflns_av_R_equivalents 0.0393
_diffrn_reflns_av_sigmaI/netI 0.0304
_diffrn_reflns_limit_h_max 11
_diffrn_reflns_limit_h_min -13
_diffrn_reflns_limit_k_max 9
_diffrn_reflns_limit_k_min -9
_diffrn_reflns_limit_l_max 15
_diffrn_reflns_limit_l_min -15
_diffrn_reflns_number 2925
_diffrn_reflns_theta_full 25.19
_diffrn_reflns_theta_max 25.19
_diffrn_reflns_theta_min 3.16
_diffrn_standards_interval_count 0
_diffrn_standards_interval_time 0
_diffrn_standards_number 0
_exptl_absorpt_coefficient_mu 2.166
_exptl_absorpt_correction_T_max 0.666
_exptl_absorpt_correction_T_min 0.572
_exptl_absorpt_correction_type multi-scan
_exptl_absorpt_process_details '(SADABS; Sheldrick, 2004)'
_exptl_crystal_colour colourless
_exptl_crystal_density_diffrn 1.981
_exptl_crystal_density_method 'not measured'
_exptl_crystal_description block
_exptl_crystal_F_000 696
_exptl_crystal_size_max 0.28
_exptl_crystal_size_mid 0.22
_exptl_crystal_size_min 0.19
_refine_diff_density_max 0.688
_refine_diff_density_min -0.603
_refine_ls_extinction_method none
_refine_ls_goodness_of_fit_ref 1.167
_refine_ls_hydrogen_treatment constr
_refine_ls_matrix_type full
_refine_ls_number_parameters 96
_refine_ls_number_reflns 1044
_refine_ls_number_restraints 0
_refine_ls_restrained_S_all 1.167
_refine_ls_R_factor_all 0.0425
_refine_ls_R_factor_gt 0.0416
_refine_ls_shift/su_max 0.000
_refine_ls_shift/su_mean 0.000
_refine_ls_structure_factor_coef Fsqd
_refine_ls_weighting_details 'calc w=1/[\s^2^(Fo^2^)+(0.0557P)^2^+12.6528P] where P=(Fo^2^+2Fc^2^)/3'
_refine_ls_weighting_scheme calc
_refine_ls_wR_factor_gt 0.1271
_refine_ls_wR_factor_ref 0.1277
_reflns_number_gt 1007
_reflns_number_total 1044
_reflns_threshold_expression I>2\s(I)
_cod_data_source_file dn2251.cif
_cod_data_source_block I
_cod_original_sg_symbol_H-M 'C 2/c'
_cod_database_code 2215889
_cod_database_fobs_code 2215889

loop_
_symmetry_equiv_pos_as_xyz
'x, y, z'
'-x, y, -z+1/2'
'x+1/2, y+1/2, z'
'-x+1/2, y+1/2, -z+1/2'
'-x, -y, -z'
'x, -y, z-1/2'
'-x+1/2, -y+1/2, -z'
'x+1/2, -y+1/2, z-1/2'

loop_
_atom_site_type_symbol
_atom_site_label
_atom_site_fract_x
_atom_site_fract_y
_atom_site_fract_z
_atom_site_U_iso_or_equiv
_atom_site_adp_type
_atom_site_calc_flag
_atom_site_refinement_flags
_atom_site_occupancy
Zn Zn1 0.5000 0.20313(9) 0.2500 0.0168(3) Uani d S 1
N N1 0.4346(3) 0.4119(4) 0.1576(2) 0.0076(7) Uani d . 1
O O1 0.3250(2) 0.1908(3) 0.2842(2) 0.0107(6) Uani d . 1
H H11 0.2660 0.2311 0.2436 0.016 Uiso d R 1
H H12 0.3135 0.0913 0.3028 0.016 Uiso d R 1
O O2 0.4605(2) 1.0082(3) 0.1389(2) 0.0089(6) Uani d . 1
O O3 0.6348(2) 0.8655(4) 0.1726(2) 0.0116(6) Uani d . 1
C C1 0.3727(3) 0.3937(5) 0.0605(3) 0.0102(8) Uani d . 1
H H1 0.3487 0.2856 0.0370 0.012 Uiso calc R 1
C C2 0.3435(4) 0.5300(5) -0.0057(3) 0.0114(8) Uani d . 1
H H2 0.2948 0.5163 -0.0703 0.014 Uiso calc R 1
C C3 0.3891(3) 0.6873(5) 0.0275(3) 0.0093(8) Uani d . 1
H H3 0.3746 0.7803 -0.0166 0.011 Uiso calc R 1
C C4 0.4571(3) 0.7073(5) 0.1272(3) 0.0065(8) Uani d . 1
C C5 0.4707(3) 0.5671(5) 0.1932(3) 0.0066(8) Uani d . 1
C C6 0.5228(4) 0.8741(5) 0.1492(3) 0.0079(8) Uani d . 1

loop_
_atom_site_aniso_label
_atom_site_aniso_U_11
_atom_site_aniso_U_22
_atom_site_aniso_U_33
_atom_site_aniso_U_12
_atom_site_aniso_U_13
_atom_site_aniso_U_23
Zn1 0.0171(4) 0.0127(4) 0.0197(4) 0.000 0.0011(3) 0.000
N1 0.0071(15) 0.0062(16) 0.0086(16) 0.0004(12) -0.0008(13) -0.0006(13)
O1 0.0061(13) 0.0083(14) 0.0173(15) 0.0012(10) 0.0011(11) 0.0034(11)
O2 0.0103(13) 0.0038(13) 0.0109(13) 0.0012(10) -0.0027(10) -0.0008(10)
O3 0.0079(14) 0.0081(14) 0.0177(15) 0.0002(11) -0.0009(11) 0.0002(11)
C1 0.0078(18) 0.0088(19) 0.0131(19) -0.0015(15) -0.0004(15) -0.0030(16)
C2 0.0103(19) 0.013(2) 0.0096(19) 0.0012(16) -0.0013(15) -0.0029(16)
C3 0.0076(19) 0.0108(19) 0.0085(19) 0.0029(15) -0.0010(15) 0.0000(15)
C4 0.0056(18) 0.0046(19) 0.0093(19) 0.0019(14) 0.0016(15) -0.0021(14)
C5 0.0060(17) 0.0063(18) 0.007(2) 0.0000(14) 0.0009(14) -0.0020(15)
C6 0.0134(19) 0.0063(19) 0.0039(17) -0.0016(15) 0.0009(14) 0.0000(14)

loop_
_atom_type_symbol
_atom_type_description
_atom_type_scat_dispersion_real
_atom_type_scat_dispersion_imag
_atom_type_scat_source
C C 0.0033 0.0016 'International Tables Vol C Tables 4.2.6.8 and 6.1.1.4'
H H 0.0000 0.0000 'International Tables Vol C Tables 4.2.6.8 and 6.1.1.4'
N N 0.0061 0.0033 'International Tables Vol C Tables 4.2.6.8 and 6.1.1.4'
O O 0.0106 0.0060 'International Tables Vol C Tables 4.2.6.8 and 6.1.1.4'
Zn Zn 0.2839 1.4301 'International Tables Vol C Tables 4.2.6.8 and 6.1.1.4'

loop_
_geom_angle_atom_site_label_1
_geom_angle_atom_site_label_2
_geom_angle_atom_site_label_3
_geom_angle_site_symmetry_1
_geom_angle_site_symmetry_3
_geom_angle
N1 Zn1 N1 2_655 . 76.67(18)
N1 Zn1 O2 2_655 1_545 168.29(12)
N1 Zn1 O2 . 1_545 99.41(12)
N1 Zn1 O2 2_655 2_645 99.41(12)
N1 Zn1 O2 . 2_645 168.29(12)
O2 Zn1 O2 1_545 2_645 86.50(15)
N1 Zn1 O1 2_655 . 99.16(12)
N1 Zn1 O1 . . 85.01(12)
O2 Zn1 O1 1_545 . 91.41(11)
O2 Zn1 O1 2_645 . 84.74(11)
N1 Zn1 O1 2_655 2_655 85.01(12)
N1 Zn1 O1 . 2_655 99.16(12)
O2 Zn1 O1 1_545 2_655 84.74(11)
O2 Zn1 O1 2_645 2_655 91.41(11)
O1 Zn1 O1 . 2_655 174.72(15)
C1 N1 C5 . . 119.9(3)
C1 N1 Zn1 . . 122.2(3)
C5 N1 Zn1 . . 117.3(2)
Zn1 O1 H11 . . 121.2
Zn1 O1 H12 . . 107.9
H11 O1 H12 . . 113.1
C6 O2 Zn1 . 1_565 119.4(2)
N1 C1 C2 . . 122.4(4)
N1 C1 H1 . . 118.8
C2 C1 H1 . . 118.8
C3 C2 C1 . . 117.8(4)
C3 C2 H2 . . 121.1
C1 C2 H2 . . 121.1
C2 C3 C4 . . 120.3(4)
C2 C3 H3 . . 119.8
C4 C3 H3 . . 119.8
C5 C4 C3 . . 118.1(3)
C5 C4 C6 . . 125.1(3)
C3 C4 C6 . . 116.3(3)
N1 C5 C4 . . 120.8(3)
N1 C5 C5 . 2_655 113.1(2)
C4 C5 C5 . 2_655 126.1(2)
O3 C6 O2 . . 126.3(4)
O3 C6 C4 . . 116.1(3)
O2 C6 C4 . . 117.5(3)

loop_
_geom_bond_atom_site_label_1
_geom_bond_atom_site_label_2
_geom_bond_site_symmetry_2
_geom_bond_distance
Zn1 N1 2_655 2.098(3)
Zn1 N1 . 2.098(3)
Zn1 O2 1_545 2.110(3)
Zn1 O2 2_645 2.110(3)
Zn1 O1 . 2.113(3)
Zn1 O1 2_655 2.113(3)
N1 C1 . 1.345(5)
N1 C5 . 1.346(5)
O1 H11 . 0.8379
O1 H12 . 0.8388
O2 C6 . 1.264(5)
O2 Zn1 1_565 2.110(3)
O3 C6 . 1.252(5)
C1 C2 . 1.383(6)
C1 H1 . 0.9300
C2 C3 . 1.383(6)
C2 H2 . 0.9300
C3 C4 . 1.401(6)
C3 H3 . 0.9300
C4 C5 . 1.395(5)
C4 C6 . 1.513(5)
C5 C5 2_655 1.519(7)

loop_
_geom_hbond_atom_site_label_D
_geom_hbond_atom_site_label_H
_geom_hbond_atom_site_label_A
_geom_hbond_site_symmetry_A
_geom_hbond_distance_DH
_geom_hbond_distance_HA
_geom_hbond_distance_DA
_geom_hbond_angle_DHA
O1 H11 O3 3_445 0.84 1.92 2.744(4) 167.0
O1 H12 O3 2_645 0.84 1.88 2.648(4) 150.9
